data_2226410
loop_
_publ_author_name
'Archana, R.'
'Prabakaran, K.'
'Rajendra Prasad, K. J.'
'Thiruvalluvar, A.'
'Butcher, R. J.'

_publ_section_title
;
 2-(2,3,4,9-Tetrahydro-1<i>H</i>-carbazol-1-ylidene)propanedinitrile
;
_journal_coeditor_code DN2576
_journal_issue 7
_journal_name_full 'Acta Crystallographica Section E'
_journal_page_first o1713
_journal_paper_doi 10.1107/S1600536810022671
_journal_volume 66
_journal_year 2010
_chemical_formula_iupac 'C15 H11 N3'
_chemical_formula_moiety 'C15 H11 N3'
_chemical_formula_structural 'C15 H11 N3'
_chemical_formula_sum 'C15 H11 N3'
_chemical_formula_weight 233.27
_chemical_melting_point 470
_chemical_name_common carbazole
_chemical_name_systematic
;
2-(2,3,4,9-Tetrahydro-1<i>H</i>-carbazol-1-ylidene)propanedinitrile
;
_space_group_IT_number 14
_symmetry_cell_setting monoclinic
_symmetry_space_group_name_Hall '-P 2yn'
_symmetry_space_group_name_H-M 'P 1 21/n 1'
_atom_sites_solution_hydrogens geom
_atom_sites_solution_primary direct
_atom_sites_solution_secondary difmap
_cell_angle_alpha 90
_cell_angle_beta 97.366(3)
_cell_angle_gamma 90
_cell_formula_units_Z 4
_cell_length_a 8.4794(3)
_cell_length_b 10.5542(4)
_cell_length_c 13.0575(5)
_cell_measurement_reflns_used 4130
_cell_measurement_temperature 110(2)
_cell_measurement_theta_max 32.5583
_cell_measurement_theta_min 4.7126
_cell_volume 1158.91(8)
_computing_cell_refinement 'CrysAlis Pro (Oxford Diffraction, 2009)'
_computing_data_collection 'CrysAlis Pro (Oxford Diffraction, 2009)'
_computing_data_reduction 'CrysAlis Pro (Oxford Diffraction, 2009)'
_computing_molecular_graphics 'ORTEP-3 (Farrugia, 1997)'
_computing_publication_material 'PLATON (Spek, 2009)'
_computing_structure_refinement 'SHELXL97 (Sheldrick, 2008)'
_computing_structure_solution 'SHELXS97 (Sheldrick, 2008)'
_diffrn_ambient_temperature 110(2)
_diffrn_detector_area_resol_mean 10.5081
_diffrn_measured_fraction_theta_full 0.993
_diffrn_measured_fraction_theta_max 0.902
_diffrn_measurement_device_type 'Oxford Diffraction Xcalibur Ruby Gemini'
_diffrn_measurement_method '\w scans'
_diffrn_radiation_monochromator graphite
_diffrn_radiation_source 'Enhance (Mo) X-ray Source'
_diffrn_radiation_type MoK\a
_diffrn_radiation_wavelength 0.71073
_diffrn_reflns_av_R_equivalents 0.0214
_diffrn_reflns_av_sigmaI/netI 0.0397
_diffrn_reflns_limit_h_max 12
_diffrn_reflns_limit_h_min -12
_diffrn_reflns_limit_k_max 15
_diffrn_reflns_limit_k_min -15
_diffrn_reflns_limit_l_max 16
_diffrn_reflns_limit_l_min -19
_diffrn_reflns_number 8311
_diffrn_reflns_theta_full 25.00
_diffrn_reflns_theta_max 32.62
_diffrn_reflns_theta_min 4.72
_exptl_absorpt_coefficient_mu 0.082
_exptl_absorpt_correction_T_max 1.00000
_exptl_absorpt_correction_T_min 0.93884
_exptl_absorpt_correction_type multi-scan
_exptl_absorpt_process_details
;
(CrysAlis Pro; Oxford Diffraction, 2009)
;
_exptl_crystal_colour pale-yellow
_exptl_crystal_density_diffrn 1.337
_exptl_crystal_density_method 'Not Measured'
_exptl_crystal_description prism
_exptl_crystal_F_000 488
_exptl_crystal_size_max 0.53
_exptl_crystal_size_mid 0.38
_exptl_crystal_size_min 0.31
_refine_diff_density_max 0.398
_refine_diff_density_min -0.236
_refine_ls_extinction_method none
_refine_ls_goodness_of_fit_ref 0.975
_refine_ls_hydrogen_treatment mixed
_refine_ls_matrix_type full
_refine_ls_number_parameters 167
_refine_ls_number_reflns 3822
_refine_ls_number_restraints 0
_refine_ls_restrained_S_all 0.975
_refine_ls_R_factor_all 0.0604
_refine_ls_R_factor_gt 0.0429
_refine_ls_shift/su_max 0.001
_refine_ls_shift/su_max_lt 0.001
_refine_ls_shift/su_mean 0.000
_refine_ls_structure_factor_coef Fsqd
_refine_ls_weighting_details 'calc w=1/[\s^2^(Fo^2^)+(0.0736P)^2^] where P=(Fo^2^+2Fc^2^)/3'
_refine_ls_weighting_scheme calc
_refine_ls_wR_factor_gt 0.1102
_refine_ls_wR_factor_ref 0.1154
_reflns_number_gt 2854
_reflns_number_total 3822
_reflns_threshold_expression I>2\s(I)
_cod_data_source_file dn2576.cif
_cod_data_source_block I
_cod_original_cell_volume 1158.92(8)
_cod_original_sg_symbol_H-M 'P 21/n'
_cod_database_code 2226410
_cod_database_fobs_code 2226410

loop_
_symmetry_equiv_pos_site_id
_symmetry_equiv_pos_as_xyz
1 x,y,z
2 1/2-x,1/2+y,1/2-z
3 -x,-y,-z
4 1/2+x,1/2-y,1/2+z

loop_
_atom_site_aniso_label
_atom_site_aniso_U_11
_atom_site_aniso_U_22
_atom_site_aniso_U_33
_atom_site_aniso_U_12
_atom_site_aniso_U_13
_atom_site_aniso_U_23
N9 0.0188(3) 0.0158(4) 0.0172(3) -0.0019(3) 0.0052(3) -0.0004(3)
N12 0.0414(5) 0.0225(4) 0.0389(5) -0.0017(4) 0.0158(4) -0.0055(4)
N13 0.0396(5) 0.0323(5) 0.0383(5) -0.0131(4) 0.0240(4) -0.0134(4)
C1 0.0148(4) 0.0166(4) 0.0140(4) -0.0015(3) 0.0007(3) 0.0009(3)
C2 0.0228(4) 0.0177(4) 0.0181(4) -0.0047(3) 0.0046(3) 0.0012(4)
C3 0.0198(4) 0.0262(5) 0.0205(4) -0.0062(4) 0.0057(3) 0.0006(4)
C4 0.0185(4) 0.0271(5) 0.0194(4) -0.0021(4) 0.0074(3) -0.0002(4)
C4A 0.0144(4) 0.0204(4) 0.0149(4) 0.0006(3) 0.0018(3) 0.0004(3)
C4B 0.0149(4) 0.0208(4) 0.0176(4) 0.0022(3) 0.0002(3) -0.0015(4)
C5 0.0179(4) 0.0290(5) 0.0240(4) 0.0059(4) 0.0007(3) -0.0076(4)
C6 0.0250(5) 0.0263(5) 0.0293(5) 0.0096(4) -0.0040(4) -0.0107(4)
C7 0.0292(5) 0.0179(4) 0.0290(5) 0.0037(4) -0.0081(4) -0.0037(4)
C8 0.0255(4) 0.0175(4) 0.0218(4) -0.0003(4) -0.0028(3) 0.0007(4)
C8A 0.0181(4) 0.0169(4) 0.0160(4) 0.0014(3) -0.0013(3) -0.0009(3)
C9A 0.0153(4) 0.0157(4) 0.0143(4) -0.0015(3) 0.0023(3) 0.0013(3)
C11 0.0189(4) 0.0166(4) 0.0183(4) -0.0025(3) 0.0044(3) -0.0026(3)
C12 0.0238(4) 0.0220(5) 0.0219(4) -0.0014(4) 0.0067(3) -0.0026(4)
C13 0.0236(4) 0.0221(4) 0.0238(4) -0.0037(4) 0.0097(4) -0.0081(4)

loop_
_atom_site_type_symbol
_atom_site_label
_atom_site_fract_x
_atom_site_fract_y
_atom_site_fract_z
_atom_site_U_iso_or_equiv
_atom_site_thermal_displace_type
_atom_site_calc_flag
_atom_site_refinement_flags
_atom_site_occupancy
N N9 0.20402(9) 0.52842(7) 0.07142(6) 0.0170(2) Uani d . 1.000
N N12 0.27359(12) 0.01410(9) -0.03875(8) 0.0333(3) Uani d . 1.000
N N13 0.42310(11) 0.40137(9) -0.08917(7) 0.0351(3) Uani d . 1.000
C C1 0.14687(10) 0.29269(9) 0.07178(6) 0.0152(2) Uani d . 1.000
C C2 0.05668(11) 0.19571(9) 0.12634(7) 0.0194(2) Uani d . 1.000
C C3 -0.09527(10) 0.24541(10) 0.16360(7) 0.0219(3) Uani d . 1.000
C C4 -0.06619(11) 0.36476(10) 0.22890(7) 0.0212(3) Uani d . 1.000
C C4A 0.03186(10) 0.45589(9) 0.17735(6) 0.0166(2) Uani d . 1.000
C C4B 0.04943(10) 0.58875(9) 0.19177(7) 0.0179(2) Uani d . 1.000
C C5 -0.01638(11) 0.67652(10) 0.25578(8) 0.0238(3) Uani d . 1.000
C C6 0.02314(12) 0.80254(10) 0.24880(8) 0.0275(3) Uani d . 1.000
C C7 0.12868(12) 0.84267(10) 0.18004(8) 0.0264(3) Uani d . 1.000
C C8 0.19716(11) 0.75911(9) 0.11745(7) 0.0221(2) Uani d . 1.000
C C8A 0.15696(10) 0.63122(9) 0.12427(7) 0.0173(2) Uani d . 1.000
C C9A 0.12894(10) 0.42084(8) 0.10364(6) 0.0151(2) Uani d . 1.000
C C11 0.24383(10) 0.25207(9) 0.00157(7) 0.0178(2) Uani d . 1.000
C C12 0.25910(11) 0.12004(10) -0.02084(7) 0.0222(3) Uani d . 1.000
C C13 0.34255(11) 0.33496(10) -0.04916(7) 0.0226(2) Uani d . 1.000
H H2A 0.12768 0.16285 0.18658 0.0232 Uiso calc R 1.000
H H2B 0.02872 0.12377 0.07880 0.0232 Uiso calc R 1.000
H H3A -0.17457 0.26402 0.10301 0.0262 Uiso calc R 1.000
H H3B -0.14007 0.17888 0.20485 0.0262 Uiso calc R 1.000
H H4A -0.16918 0.40435 0.23835 0.0255 Uiso calc R 1.000
H H4B -0.01056 0.34246 0.29787 0.0255 Uiso calc R 1.000
H H5 -0.08640 0.64936 0.30266 0.0286 Uiso calc R 1.000
H H6 -0.02115 0.86313 0.29074 0.0330 Uiso calc R 1.000
H H7 0.15343 0.93025 0.17673 0.0317 Uiso calc R 1.000
H H8 0.26848 0.78727 0.07176 0.0265 Uiso calc R 1.000
H H9 0.2890(16) 0.5317(13) 0.0351(11) 0.043(4) Uiso d . 1.000

loop_
_atom_type_symbol
_atom_type_description
_atom_type_scat_dispersion_real
_atom_type_scat_dispersion_imag
_atom_type_scat_source
N N 0.0061 0.0033 'International Tables Vol C Tables 4.2.6.8 and 6.1.1.4'
H H 0.0000 0.0000 'International Tables Vol C Tables 4.2.6.8 and 6.1.1.4'
C C 0.0033 0.0016 'International Tables Vol C Tables 4.2.6.8 and 6.1.1.4'

loop_
_geom_angle_atom_site_label_1
_geom_angle_atom_site_label_2
_geom_angle_atom_site_label_3
_geom_angle_site_symmetry_1
_geom_angle_site_symmetry_2
_geom_angle_site_symmetry_3
_geom_angle
_geom_angle_publ_flag
C8A N9 C9A . . . 108.60(7) no
C9A N9 H9 . . . 127.6(9) no
C8A N9 H9 . . . 122.1(9) no
C2 C1 C11 . . . 119.03(8) no
C2 C1 C9A . . . 115.16(7) no
C9A C1 C11 . . . 125.72(8) no
C1 C2 C3 . . . 114.61(8) no
C2 C3 C4 . . . 112.31(8) no
C3 C4 C4A . . . 109.95(7) no
C4 C4A C9A . . . 123.68(8) no
C4B C4A C9A . . . 107.00(8) no
C4 C4A C4B . . . 129.32(8) no
C5 C4B C8A . . . 119.68(9) no
C4A C4B C5 . . . 133.21(8) no
C4A C4B C8A . . . 107.11(8) no
C4B C5 C6 . . . 118.49(9) no
C5 C6 C7 . . . 120.75(10) no
C6 C7 C8 . . . 122.29(10) no
C7 C8 C8A . . . 117.05(9) no
N9 C8A C4B . . . 108.30(8) no
N9 C8A C8 . . . 129.97(8) no
C4B C8A C8 . . . 121.72(8) no
N9 C9A C1 . . . 127.87(8) no
C1 C9A C4A . . . 123.12(8) no
N9 C9A C4A . . . 108.99(8) no
C1 C11 C13 . . . 123.57(9) no
C1 C11 C12 . . . 121.09(8) no
C12 C11 C13 . . . 115.24(8) no
N12 C12 C11 . . . 179.07(10) no
N13 C13 C11 . . . 179.33(10) no
C1 C2 H2A . . . 109.00 no
C1 C2 H2B . . . 109.00 no
C3 C2 H2A . . . 109.00 no
C3 C2 H2B . . . 109.00 no
H2A C2 H2B . . . 108.00 no
C2 C3 H3A . . . 109.00 no
C2 C3 H3B . . . 109.00 no
C4 C3 H3A . . . 109.00 no
C4 C3 H3B . . . 109.00 no
H3A C3 H3B . . . 108.00 no
C3 C4 H4A . . . 110.00 no
C3 C4 H4B . . . 110.00 no
C4A C4 H4A . . . 110.00 no
C4A C4 H4B . . . 110.00 no
H4A C4 H4B . . . 108.00 no
C4B C5 H5 . . . 121.00 no
C6 C5 H5 . . . 121.00 no
C5 C6 H6 . . . 120.00 no
C7 C6 H6 . . . 120.00 no
C6 C7 H7 . . . 119.00 no
C8 C7 H7 . . . 119.00 no
C7 C8 H8 . . . 121.00 no
C8A C8 H8 . . . 121.00 no

loop_
_geom_bond_atom_site_label_1
_geom_bond_atom_site_label_2
_geom_bond_site_symmetry_1
_geom_bond_site_symmetry_2
_geom_bond_distance
_geom_bond_publ_flag
N9 C8A . . 1.3723(12) no
N9 C9A . . 1.3929(11) no
N12 C12 . . 1.1521(14) no
N13 C13 . . 1.1499(14) no
N9 H9 . . 0.913(14) no
C1 C2 . . 1.5099(13) no
C1 C11 . . 1.3760(12) no
C1 C9A . . 1.4289(13) no
C2 C3 . . 1.5273(13) no
C3 C4 . . 1.5234(14) no
C4 C4A . . 1.4876(13) no
C4A C9A . . 1.3943(12) no
C4A C4B . . 1.4201(13) no
C4B C5 . . 1.4099(14) no
C4B C8A . . 1.4196(13) no
C5 C6 . . 1.3775(15) no
C6 C7 . . 1.4115(15) no
C7 C8 . . 1.3801(14) no
C8 C8A . . 1.3978(13) no
C11 C12 . . 1.4331(14) no
C11 C13 . . 1.4307(13) no
C2 H2A . . 0.9900 no
C2 H2B . . 0.9900 no
C3 H3A . . 0.9900 no
C3 H3B . . 0.9900 no
C4 H4A . . 0.9900 no
C4 H4B . . 0.9900 no
C5 H5 . . 0.9500 no
C6 H6 . . 0.9500 no
C7 H7 . . 0.9500 no
C8 H8 . . 0.9500 no

loop_
_geom_contact_atom_site_label_1
_geom_contact_atom_site_label_2
_geom_contact_distance
_geom_contact_site_symmetry_1
_geom_contact_site_symmetry_2
_geom_contact_publ_flag
N9 N13 3.2626(12) . . no
N9 C13 2.9158(13) . . no
N9 N13 3.2267(12) . 3_665 no
N9 C9A 3.4392(11) . 3_565 no
N12 C3 3.4371(14) . 3_555 no
N13 N9 3.2626(12) . . no
N13 N9 3.2267(12) . 3_665 no
N13 N13 3.2679(13) . 3_665 no
N12 H2B 2.9400 . 3_555 no
N12 H8 2.8000 . 1_545 no
N13 H9 2.508(14) . . no
N13 H9 2.553(14) . 3_665 no
N13 H3B 2.8100 . 4_554 no
C1 C6 3.4129(13) . 2_545 no
C1 C7 3.5806(13) . 2_545 no
C1 C8A 3.4849(12) . 3_565 no
C3 N12 3.4371(14) . 3_555 no
C4A C7 3.4360(13) . 2_545 no
C6 C9A 3.5380(13) . 2_555 no
C6 C1 3.4129(13) . 2_555 no
C7 C9A 3.3756(13) . 2_555 no
C7 C1 3.5806(13) . 2_555 no
C7 C4A 3.4360(13) . 2_555 no
C8A C1 3.4849(12) . 3_565 no
C9A N9 3.4392(11) . 3_565 no
C9A C6 3.5380(13) . 2_545 no
C9A C7 3.3756(13) . 2_545 no
C13 N9 2.9158(13) . . no
C2 H7 2.9700 . 1_545 no
C3 H5 2.9700 . 2_445 no
C4A H7 3.0900 . 2_545 no
C4B H2A 3.0800 . 2_555 no
C5 H3B 3.0200 . 2_455 no
C8 H3A 2.8700 . 3_565 no
C8 H2A 2.9700 . 2_555 no
C8 H4B 2.8800 . 2_555 no
C8A H2A 2.9000 . 2_555 no
C9A H3A 3.0600 . . no
C11 H9 3.001(14) . . no
C12 H2A 3.0900 . . no
C12 H2B 2.4800 . . no
C13 H9 2.420(14) . . no
H2A C12 3.0900 . . no
H2A H7 2.4700 . 1_545 no
H2A C4B 3.0800 . 2_545 no
H2A C8 2.9700 . 2_545 no
H2A C8A 2.9000 . 2_545 no
H2B C12 2.4800 . . no
H2B H7 2.5600 . 1_545 no
H2B N12 2.9400 . 3_555 no
H3A C9A 3.0600 . . no
H3A C8 2.8700 . 3_565 no
H3A H8 2.3800 . 3_565 no
H3B C5 3.0200 . 2_445 no
H3B H5 2.3300 . 2_445 no
H3B N13 2.8100 . 4_455 no
H4B C8 2.8800 . 2_545 no
H4B H8 2.5600 . 2_545 no
H5 C3 2.9700 . 2_455 no
H5 H3B 2.3300 . 2_455 no
H7 C2 2.9700 . 1_565 no
H7 H2A 2.4700 . 1_565 no
H7 H2B 2.5600 . 1_565 no
H7 C4A 3.0900 . 2_555 no
H8 N12 2.8000 . 1_565 no
H8 H4B 2.5600 . 2_555 no
H8 H3A 2.3800 . 3_565 no
H9 N13 2.508(14) . . no
H9 C11 3.001(14) . . no
H9 C13 2.420(14) . . no
H9 N13 2.553(14) . 3_665 no

loop_
_geom_hbond_atom_site_label_D
_geom_hbond_atom_site_label_H
_geom_hbond_atom_site_label_A
_geom_hbond_site_symmetry_A
_geom_hbond_distance_DH
_geom_hbond_distance_HA
_geom_hbond_distance_DA
_geom_hbond_angle_DHA
_geom_hbond_publ_flag
N9 H9 N13 . 0.913(14) 2.508(14) 3.2626(12) 140.3(11) yes
N9 H9 N13 3_665 0.913(14) 2.553(14) 3.2267(12) 131.1(11) yes
C2 H2A Cg1 2_545 0.99 2.79 3.6244(10) 142 yes

loop_
_geom_torsion_atom_site_label_1
_geom_torsion_atom_site_label_2
_geom_torsion_atom_site_label_3
_geom_torsion_atom_site_label_4
_geom_torsion_site_symmetry_1
_geom_torsion_site_symmetry_2
_geom_torsion_site_symmetry_3
_geom_torsion_site_symmetry_4
_geom_torsion
_geom_torsion_publ_flag
C9A N9 C8A C4B . . . . -0.03(12) no
C9A N9 C8A C8 . . . . -178.67(9) no
C8A N9 C9A C1 . . . . -177.78(8) no
C8A N9 C9A C4A . . . . 0.48(10) no
C9A C1 C2 C3 . . . . 28.90(11) no
C11 C1 C2 C3 . . . . -154.52(8) no
C2 C1 C9A N9 . . . . 176.14(8) no
C2 C1 C9A C4A . . . . -1.90(12) no
C11 C1 C9A N9 . . . . -0.17(14) no
C11 C1 C9A C4A . . . . -178.21(8) no
C2 C1 C11 C12 . . . . 0.52(13) no
C2 C1 C11 C13 . . . . -175.65(8) no
C9A C1 C11 C12 . . . . 176.71(8) no
C9A C1 C11 C13 . . . . 0.54(14) no
C1 C2 C3 C4 . . . . -52.67(10) no
C2 C3 C4 C4A . . . . 46.84(10) no
C3 C4 C4A C4B . . . . 159.52(9) no
C3 C4 C4A C9A . . . . -21.59(12) no
C4 C4A C4B C5 . . . . -0.37(17) no
C4 C4A C4B C8A . . . . 179.76(8) no
C9A C4A C4B C5 . . . . -179.41(10) no
C9A C4A C4B C8A . . . . 0.72(10) no
C4 C4A C9A N9 . . . . -179.85(8) no
C4 C4A C9A C1 . . . . -1.49(13) no
C4B C4A C9A N9 . . . . -0.75(9) no
C4B C4A C9A C1 . . . . 177.62(8) no
C4A C4B C5 C6 . . . . -178.23(10) no
C8A C4B C5 C6 . . . . 1.62(14) no
C4A C4B C8A N9 . . . . -0.44(10) no
C4A C4B C8A C8 . . . . 178.34(8) no
C5 C4B C8A N9 . . . . 179.67(8) no
C5 C4B C8A C8 . . . . -1.55(14) no
C4B C5 C6 C7 . . . . -0.78(15) no
C5 C6 C7 C8 . . . . -0.22(16) no
C6 C7 C8 C8A . . . . 0.34(15) no
C7 C8 C8A N9 . . . . 179.04(9) no
C7 C8 C8A C4B . . . . 0.55(14) no

loop_
_cod_related_entry_id
_cod_related_entry_database
_cod_related_entry_code
1 ChemSpider 24745316
